data_2207836
loop_
_publ_author_name
'Shawkataly, Omar bin'
'Chong, Mei-Lin'
'Fun, Hoong-Kun'
'Didierjean, Claude'
'Aubry, Andre'

_publ_section_title
Decacarbonyl-1\k^3^<i>C</i>,2\k^3^<i>C</i>,3\k^4^<i>C</i>-[\m-1-diphenylarsino-2-(diphenylphosphino)ethane-1:2\k^2^<i>As</i>:<i>P</i>]-<i>triangulo</i>-triruthenium(0)
_journal_coeditor_code LH6571
_journal_issue 1
_journal_name_full 'Acta Crystallographica Section E'
_journal_page_first m168
_journal_page_last m169
_journal_paper_doi 10.1107/S1600536805042327
_journal_volume 62
_journal_year 2006
_chemical_formula_iupac '[Ru3 (C26 H24 As P) (C O)10]'
_chemical_formula_moiety 'C36 H24 As1 O10 P1 Ru3'
_chemical_formula_sum 'C36 H24 As O10 P Ru3'
_chemical_formula_weight 1025.65
_chemical_name_systematic
;
Decacarbonyl-1\k^3^C,2\k^3^C,3\k^4^C-[\m-1-diphenylarsino-2-
(diphenylphosphino)ethane-1:2\k^2^As:P]-triangulo-triruthenium(0)
;
_space_group_IT_number 14
_symmetry_cell_setting monoclinic
_symmetry_space_group_name_Hall '-P 2ybc'
_symmetry_space_group_name_H-M 'P 1 21/c 1'
_audit_creation_method 'WinGX routine CIF_UPDATE'
_cell_angle_alpha 90
_cell_angle_beta 96.026(5)
_cell_angle_gamma 90
_cell_formula_units_Z 4
_cell_length_a 12.7117(11)
_cell_length_b 14.3888(11)
_cell_length_c 20.4384(11)
_cell_measurement_reflns_used 49
_cell_measurement_temperature 293(2)
_cell_measurement_theta_max 24.9
_cell_measurement_theta_min 6.7
_cell_volume 3717.7(5)
_computing_cell_refinement XSCANS
_computing_data_collection 'XSCANS (Siemens, 1994)'
_computing_data_reduction XSCANS
_computing_molecular_graphics 'OTREP-3 for Windows (Farrugia, 1997)'
_computing_publication_material 'WinGX (Farrugia, 1999)'
_computing_structure_refinement 'SHELXL97 (Sheldrick, 1997)'
_computing_structure_solution 'SHELXS86 (Sheldrick, 1985)'
_diffrn_measured_fraction_theta_full 0.997
_diffrn_measured_fraction_theta_max 0.997
_diffrn_measurement_device_type 'Siemens P4'
_diffrn_measurement_method \w/2\q
_diffrn_radiation_type MoK\a
_diffrn_radiation_wavelength 0.71073
_diffrn_reflns_av_R_equivalents 0.0423
_diffrn_reflns_limit_h_max 16
_diffrn_reflns_limit_h_min -1
_diffrn_reflns_limit_k_max 18
_diffrn_reflns_limit_k_min -1
_diffrn_reflns_limit_l_max 26
_diffrn_reflns_limit_l_min -26
_diffrn_reflns_number 10420
_diffrn_reflns_theta_full 27.5
_diffrn_reflns_theta_max 27.5
_diffrn_reflns_theta_min 1.61
_diffrn_standards_decay_% 0.3
_diffrn_standards_interval_time 60
_diffrn_standards_number 3
_exptl_absorpt_coefficient_mu 2.185
_exptl_absorpt_correction_T_max 0.807
_exptl_absorpt_correction_T_min 0.701
_exptl_absorpt_correction_type 'empirical via \y scans'
_exptl_absorpt_process_details '(XSCANS; Siemens, 1994)'
_exptl_crystal_colour 'dark red'
_exptl_crystal_density_diffrn 1.832
_exptl_crystal_density_method 'not measured'
_exptl_crystal_description prism
_exptl_crystal_F_000 2000
_exptl_crystal_size_max 0.44
_exptl_crystal_size_mid 0.14
_exptl_crystal_size_min 0.1
_refine_diff_density_max 0.403
_refine_diff_density_min -0.426
_refine_ls_extinction_method none
_refine_ls_goodness_of_fit_ref 0.797
_refine_ls_hydrogen_treatment mixed
_refine_ls_matrix_type full
_refine_ls_number_parameters 472
_refine_ls_number_reflns 8514
_refine_ls_number_restraints 0
_refine_ls_restrained_S_all 0.797
_refine_ls_R_factor_gt 0.0385
_refine_ls_shift/su_max 0.002
_refine_ls_structure_factor_coef Fsqd
_refine_ls_weighting_details 'calc w=1/[\s^2^(Fo^2^)+(0.0098P)^2^] where P=(Fo^2^+2Fc^2^)/3'
_refine_ls_weighting_scheme calc
_refine_ls_wR_factor_ref 0.0752
_reflns_number_gt 4541
_reflns_number_total 8514
_reflns_threshold_expression I>2\s(I)
_cod_data_source_file lh6571.cif
_cod_data_source_block I
_cod_depositor_comments
;
The following automatic conversions were performed:
'_geom_bond_publ_flag' value 'Y' changed to 'y' according to
'/home/saulius/struct/CIF-dictionaries/cif_core.dic' dictionary named
'cif_core.dic' version 2.4.1 from 2010-06-29 (12
times).

'_geom_angle_publ_flag' value 'Y' changed to 'y' according to
'/home/saulius/struct/CIF-dictionaries/cif_core.dic' dictionary named
'cif_core.dic' version 2.4.1 from 2010-06-29 (4 times).

Automatic conversion script
Id: cif_fix_enum 1527 2010-12-29 10:47:43Z saulius 

The following automatic conversions were performed:

'_geom_bond_publ_flag' value 'Y' changed to 'y' according to
/home/saulius/struct/CIF-dictionaries/cif_core.dic dictionary named
'cif_core.dic' version 2.4.1 from 2010-06-29 (12
times).

'_geom_angle_publ_flag' value 'Y' changed to 'y' according
to /home/saulius/struct/CIF-dictionaries/cif_core.dic dictionary
named 'cif_core.dic' version 2.4.1 from 2010-06-29 (4 times).

Automatic conversion script
Id: cif_fix_values 1715 2011-07-08 13:25:40Z adriana 
;
_cod_original_sg_symbol_H-M 'P 21/c'
_cod_database_code 2207836
_cod_database_fobs_code 2207836

loop_
_symmetry_equiv_pos_as_xyz
'x, y, z'
'-x, y+1/2, -z+1/2'
'-x, -y, -z'
'x, -y-1/2, z-1/2'

loop_
_atom_site_label
_atom_site_fract_x
_atom_site_fract_y
_atom_site_fract_z
_atom_site_U_iso_or_equiv
_atom_site_adp_type
_atom_site_calc_flag
_atom_site_refinement_flags
_atom_site_occupancy
_atom_site_type_symbol
Ru3 0.77656(4) 0.27904(3) -0.06363(2) 0.05082(13) Uani d . 1 Ru
Ru1 0.64258(3) 0.28985(3) 0.038476(18) 0.03548(10) Uani d . 1 Ru
Ru2 0.81618(3) 0.16313(3) 0.049417(19) 0.03925(11) Uani d . 1 Ru
As1 0.59113(6) 0.28870(5) 0.14687(3) 0.03477(17) Uani d P 0.5 As
P1 0.59113(6) 0.28870(5) 0.14687(3) 0.03477(17) Uani d P 0.5 P
P2 0.77651(6) 0.06985(5) 0.13978(3) 0.03303(17) Uani d P 0.5 P
As2 0.77651(6) 0.06985(5) 0.13978(3) 0.03303(17) Uani d P 0.5 As
O1 0.9703(4) 0.3788(4) 0.0052(2) 0.0942(16) Uani d . 1 O
O2 0.9090(4) 0.1996(4) -0.1657(2) 0.1026(18) Uani d . 1 O
O3 0.5880(3) 0.1666(4) -0.12786(19) 0.0877(15) Uani d . 1 O
O4 0.6865(4) 0.4565(4) -0.1271(3) 0.120(2) Uani d . 1 O
O5 0.7613(3) 0.4738(3) 0.0658(2) 0.0718(12) Uani d . 1 O
O6 0.4573(3) 0.3989(3) -0.0274(2) 0.0730(13) Uani d . 1 O
O7 0.5335(3) 0.1011(3) 0.01342(18) 0.0587(11) Uani d . 1 O
O8 0.8971(3) 0.3182(3) 0.14382(19) 0.0703(12) Uani d . 1 O
O9 1.0402(4) 0.0997(4) 0.0392(2) 0.0982(17) Uani d . 1 O
O10 0.7307(4) 0.0078(3) -0.04530(19) 0.0769(13) Uani d . 1 O
C1 0.8958(5) 0.3419(5) -0.0164(3) 0.0652(17) Uani d . 1 C
C2 0.8636(5) 0.2283(5) -0.1259(3) 0.0677(19) Uani d . 1 C
C3 0.6573(5) 0.2073(5) -0.0988(3) 0.0632(17) Uani d . 1 C
C4 0.7183(5) 0.3885(5) -0.1054(3) 0.074(2) Uani d . 1 C
C5 0.7221(4) 0.4036(4) 0.0550(2) 0.0478(13) Uani d . 1 C
C6 0.5282(4) 0.3584(3) -0.0025(2) 0.0436(13) Uani d . 1 C
C7 0.5801(4) 0.1686(4) 0.0218(2) 0.0416(12) Uani d . 1 C
C8 0.8622(4) 0.2639(4) 0.1065(3) 0.0505(14) Uani d . 1 C
C9 0.9545(5) 0.1218(4) 0.0427(3) 0.0588(16) Uani d . 1 C
C10 0.7586(4) 0.0674(4) -0.0112(2) 0.0513(14) Uani d . 1 C
C11 0.4441(4) 0.2793(3) 0.1534(2) 0.0403(12) Uani d . 1 C
C12 0.3747(4) 0.2534(4) 0.1012(3) 0.0517(14) Uani d . 1 C
H12 0.4 0.236 0.0619 0.062 Uiso calc R 1 H
C13 0.2657(5) 0.2528(4) 0.1062(3) 0.0677(18) Uani d . 1 C
H13 0.2193 0.2352 0.0701 0.081 Uiso calc R 1 H
C14 0.2266(5) 0.2778(4) 0.1635(3) 0.0629(16) Uani d . 1 C
H14 0.1541 0.2779 0.1664 0.075 Uiso calc R 1 H
C15 0.2957(5) 0.3026(4) 0.2163(3) 0.0614(16) Uani d . 1 C
H15 0.2697 0.3191 0.2556 0.074 Uiso calc R 1 H
C16 0.4040(4) 0.3036(3) 0.2125(2) 0.0458(13) Uani d . 1 C
H16 0.45 0.3203 0.249 0.055 Uiso calc R 1 H
C17 0.6227(4) 0.3981(3) 0.1938(2) 0.0409(12) Uani d . 1 C
C18 0.5615(5) 0.4767(4) 0.1777(3) 0.0704(18) Uani d . 1 C
H18 0.5067 0.4739 0.1438 0.084 Uiso calc R 1 H
C19 0.5818(6) 0.5583(4) 0.2116(4) 0.095(3) Uani d . 1 C
H19 0.5417 0.6109 0.1998 0.114 Uiso calc R 1 H
C20 0.6591(7) 0.5626(5) 0.2617(4) 0.097(3) Uani d . 1 C
H20 0.6688 0.6171 0.286 0.116 Uiso calc R 1 H
C21 0.7245(7) 0.4873(5) 0.2776(3) 0.091(2) Uani d . 1 C
H21 0.7795 0.4912 0.3113 0.109 Uiso calc R 1 H
C22 0.7059(5) 0.4055(4) 0.2417(3) 0.0618(17) Uani d . 1 C
H22 0.7509 0.3551 0.2505 0.074 Uiso calc R 1 H
C23 0.6509(5) 0.1974(4) 0.2063(2) 0.0409(13) Uani d . 1 C
C24 0.6497(4) 0.0978(3) 0.1792(2) 0.0377(12) Uani d . 1 C
C25 0.7606(4) -0.0584(3) 0.1210(2) 0.0376(12) Uani d . 1 C
C26 0.6646(4) -0.1005(4) 0.1106(3) 0.0546(15) Uani d . 1 C
H26 0.6032 -0.0663 0.1131 0.065 Uiso calc R 1 H
C27 0.6585(5) -0.1947(4) 0.0960(3) 0.0653(18) Uani d . 1 C
H27 0.5925 -0.2231 0.0899 0.078 Uiso calc R 1 H
C28 0.7460(5) -0.2461(4) 0.0905(3) 0.0616(17) Uani d . 1 C
H28 0.7406 -0.309 0.0802 0.074 Uiso calc R 1 H
C29 0.8413(5) -0.2046(4) 0.1003(3) 0.079(2) Uani d . 1 C
H29 0.9023 -0.239 0.0964 0.095 Uiso calc R 1 H
C30 0.8493(5) -0.1106(4) 0.1162(3) 0.073(2) Uani d . 1 C
H30 0.9157 -0.0831 0.1236 0.088 Uiso calc R 1 H
C31 0.8781(4) 0.0669(3) 0.2143(2) 0.0407(12) Uani d . 1 C
C32 0.9734(4) 0.1132(4) 0.2159(3) 0.0539(15) Uani d . 1 C
H32 0.9875 0.1483 0.1797 0.065 Uiso calc R 1 H
C33 1.0480(5) 0.1088(5) 0.2697(3) 0.0753(19) Uani d . 1 C
H33 1.1115 0.1409 0.2697 0.09 Uiso calc R 1 H
C34 1.0282(5) 0.0570(4) 0.3232(3) 0.0711(19) Uani d . 1 C
H34 1.0784 0.0533 0.3596 0.085 Uiso calc R 1 H
C35 0.9335(5) 0.0102(4) 0.3230(3) 0.0640(17) Uani d . 1 C
H35 0.9194 -0.0247 0.3593 0.077 Uiso calc R 1 H
C36 0.8602(4) 0.0154(4) 0.2687(2) 0.0517(14) Uani d . 1 C
H36 0.7967 -0.0167 0.2688 0.062 Uiso calc R 1 H
H24A 0.590(4) 0.089(3) 0.144(2) 0.062 Uiso d . 1 H
H23A 0.610(4) 0.204(4) 0.239(2) 0.062 Uiso d . 1 H
H24B 0.650(4) 0.050(3) 0.211(2) 0.062 Uiso d . 1 H
H23B 0.723(4) 0.212(4) 0.222(2) 0.062 Uiso d . 1 H

loop_
_atom_site_aniso_label
_atom_site_aniso_U_11
_atom_site_aniso_U_22
_atom_site_aniso_U_33
_atom_site_aniso_U_12
_atom_site_aniso_U_13
_atom_site_aniso_U_23
Ru3 0.0407(3) 0.0674(3) 0.0449(2) 0.0011(3) 0.00710(19) 0.0147(2)
Ru1 0.0361(2) 0.0300(2) 0.0400(2) 0.0011(2) 0.00198(17) 0.00036(19)
Ru2 0.0362(2) 0.0377(2) 0.0440(2) 0.0039(2) 0.00499(18) 0.0019(2)
As1 0.0367(4) 0.0282(4) 0.0391(4) 0.0032(4) 0.0022(3) -0.0027(3)
P1 0.0367(4) 0.0282(4) 0.0391(4) 0.0032(4) 0.0022(3) -0.0027(3)
P2 0.0305(4) 0.0263(4) 0.0418(4) 0.0014(3) 0.0019(3) 0.0000(3)
As2 0.0305(4) 0.0263(4) 0.0418(4) 0.0014(3) 0.0019(3) 0.0000(3)
O1 0.075(4) 0.113(4) 0.094(3) -0.042(3) 0.003(3) 0.002(3)
O2 0.057(3) 0.164(5) 0.090(3) -0.014(3) 0.022(3) -0.045(4)
O3 0.052(3) 0.143(5) 0.068(3) -0.012(3) 0.010(2) -0.003(3)
O4 0.098(4) 0.124(5) 0.139(4) 0.039(4) 0.026(3) 0.076(4)
O5 0.071(3) 0.043(2) 0.098(3) -0.015(2) -0.006(2) -0.004(2)
O6 0.065(3) 0.049(2) 0.098(3) 0.009(2) -0.028(2) 0.008(2)
O7 0.063(3) 0.038(2) 0.075(3) -0.010(2) 0.006(2) -0.012(2)
O8 0.080(3) 0.050(2) 0.076(3) -0.009(2) -0.015(2) -0.004(2)
O9 0.046(3) 0.119(4) 0.131(4) 0.020(3) 0.020(3) -0.011(3)
O10 0.091(3) 0.065(3) 0.071(3) 0.005(3) -0.007(2) -0.026(2)
C1 0.062(4) 0.080(5) 0.056(4) -0.004(4) 0.020(3) 0.015(4)
C2 0.039(3) 0.109(6) 0.054(4) -0.011(4) -0.002(3) -0.004(4)
C3 0.041(3) 0.091(5) 0.057(3) 0.005(4) 0.008(3) 0.015(4)
C4 0.059(4) 0.094(5) 0.069(4) 0.013(4) 0.012(3) 0.029(4)
C5 0.043(3) 0.048(3) 0.051(3) -0.001(3) -0.002(3) 0.005(3)
C6 0.043(3) 0.033(3) 0.053(3) -0.006(3) -0.001(3) 0.005(2)
C7 0.038(3) 0.049(3) 0.038(3) 0.007(3) 0.003(2) -0.004(3)
C8 0.051(4) 0.045(3) 0.054(3) 0.001(3) 0.002(3) 0.009(3)
C9 0.046(4) 0.054(4) 0.077(4) 0.000(3) 0.008(3) -0.005(3)
C10 0.050(3) 0.055(4) 0.048(3) 0.015(3) 0.000(3) 0.001(3)
C11 0.035(3) 0.032(3) 0.053(3) 0.002(3) 0.001(2) 0.010(3)
C12 0.043(3) 0.059(4) 0.053(3) -0.003(3) 0.004(3) 0.002(3)
C13 0.045(4) 0.086(5) 0.070(4) -0.011(4) -0.005(3) 0.008(4)
C14 0.046(4) 0.051(4) 0.095(5) 0.002(3) 0.020(4) 0.013(4)
C15 0.068(4) 0.042(4) 0.078(4) 0.006(3) 0.022(3) -0.002(3)
C16 0.046(3) 0.038(3) 0.054(3) 0.008(3) 0.006(3) -0.004(3)
C17 0.045(3) 0.036(3) 0.041(3) 0.003(3) 0.007(2) -0.002(2)
C18 0.062(4) 0.045(4) 0.101(5) 0.007(3) -0.004(4) -0.012(4)
C19 0.091(6) 0.038(4) 0.157(8) 0.006(4) 0.024(6) -0.026(5)
C20 0.126(8) 0.052(4) 0.117(6) -0.019(5) 0.034(6) -0.041(5)
C21 0.120(7) 0.070(5) 0.078(5) -0.029(5) -0.015(5) -0.020(4)
C22 0.082(5) 0.035(3) 0.063(4) -0.004(3) -0.015(3) -0.002(3)
C23 0.049(3) 0.035(3) 0.038(3) 0.010(3) 0.003(2) -0.004(2)
C24 0.042(3) 0.028(3) 0.043(3) 0.005(2) 0.006(2) 0.002(2)
C25 0.037(3) 0.031(3) 0.042(3) 0.008(2) -0.006(2) -0.002(2)
C26 0.040(3) 0.042(3) 0.082(4) 0.003(3) 0.003(3) -0.013(3)
C27 0.049(4) 0.042(4) 0.102(5) -0.009(3) -0.008(3) -0.021(3)
C28 0.064(4) 0.032(3) 0.085(4) 0.003(3) -0.012(3) -0.015(3)
C29 0.052(4) 0.043(4) 0.142(6) 0.005(3) 0.006(4) -0.024(4)
C30 0.038(3) 0.043(4) 0.139(6) -0.002(3) 0.009(4) -0.025(4)
C31 0.037(3) 0.031(3) 0.053(3) 0.001(2) 0.003(2) -0.004(2)
C32 0.046(4) 0.053(4) 0.060(3) -0.005(3) -0.004(3) 0.004(3)
C33 0.048(4) 0.083(5) 0.089(5) -0.003(4) -0.017(4) 0.010(4)
C34 0.070(5) 0.074(5) 0.063(4) 0.014(4) -0.024(4) -0.003(4)
C35 0.072(5) 0.057(4) 0.061(4) 0.009(4) -0.006(4) 0.014(3)
C36 0.051(4) 0.050(3) 0.052(3) 0.000(3) -0.004(3) 0.006(3)

loop_
_atom_type_symbol
_atom_type_description
_atom_type_scat_dispersion_real
_atom_type_scat_dispersion_imag
_atom_type_scat_source
C C 0.0033 0.0016 'International Tables Vol C Tables 4.2.6.8 and 6.1.1.4'
H H 0 0 'International Tables Vol C Tables 4.2.6.8 and 6.1.1.4'
O O 0.0106 0.006 'International Tables Vol C Tables 4.2.6.8 and 6.1.1.4'
P P 0.1023 0.0942 'International Tables Vol C Tables 4.2.6.8 and 6.1.1.4'
As As 0.0499 2.0058 'International Tables Vol C Tables 4.2.6.8 and 6.1.1.4'
Ru Ru -1.2594 0.8363 'International Tables Vol C Tables 4.2.6.8 and 6.1.1.4'

loop_
_geom_angle_atom_site_label_1
_geom_angle_atom_site_label_2
_geom_angle_atom_site_label_3
_geom_angle
_geom_angle_publ_flag
C4 Ru3 C3 91.3(3) ?
C4 Ru3 C2 104.0(3) ?
C3 Ru3 C2 92.0(2) ?
C4 Ru3 C1 94.8(3) ?
C3 Ru3 C1 171.8(2) ?
C2 Ru3 C1 91.9(2) ?
C4 Ru3 Ru1 92.80(19) ?
C3 Ru3 Ru1 78.04(17) ?
C2 Ru3 Ru1 160.7(2) ?
C1 Ru3 Ru1 96.12(17) ?
C4 Ru3 Ru2 150.96(19) ?
C3 Ru3 Ru2 93.14(17) ?
C2 Ru3 Ru2 104.47(19) ?
C1 Ru3 Ru2 78.84(17) ?
Ru1 Ru3 Ru2 60.258(14) ?
C6 Ru1 C7 96.4(2) ?
C6 Ru1 C5 90.0(2) ?
C7 Ru1 C5 172.8(2) ?
C6 Ru1 As1 98.23(16) ?
C7 Ru1 As1 90.60(14) ?
C5 Ru1 As1 91.93(16) ?
C6 Ru1 Ru3 101.39(15) ?
C7 Ru1 Ru3 95.03(14) ?
C5 Ru1 Ru3 80.27(16) ?
As1 Ru1 Ru3 158.83(3) ?
C6 Ru1 Ru2 157.83(15) ?
C7 Ru1 Ru2 74.75(15) ?
C5 Ru1 Ru2 98.10(16) ?
As1/P1 Ru1 Ru2 102.06(2) y
Ru3 Ru1 Ru2 60.186(15) ?
C9 Ru2 C8 93.2(2) ?
C9 Ru2 C10 91.3(2) ?
C8 Ru2 C10 175.0(2) ?
C9 Ru2 P2 98.87(18) ?
C8 Ru2 P2 91.71(15) ?
C10 Ru2 P2 89.91(16) ?
C9 Ru2 Ru3 102.36(18) ?
C8 Ru2 Ru3 93.90(15) ?
C10 Ru2 Ru3 82.85(15) ?
P2 Ru2 Ru3 157.68(3) ?
C9 Ru2 Ru1 157.03(18) ?
C8 Ru2 Ru1 75.43(16) ?
C10 Ru2 Ru1 99.59(16) ?
P2/As2 Ru2 Ru1 101.31(2) y
Ru3 Ru2 Ru1 59.556(15) ?
C17 As1 C11 100.6(2) ?
C17 As1 C23 101.9(2) ?
C11 As1 C23 103.8(2) ?
C17 As1 Ru1 114.11(15) ?
C11 As1 Ru1 115.92(15) ?
C23 As1/P1 Ru1 118.17(16) y
C31 P2 C25 101.0(2) ?
C31 P2 C24 101.5(2) ?
C25 P2 C24 102.3(2) ?
C31 P2 Ru2 117.08(16) ?
C25 P2 Ru2 114.82(14) ?
C24 P2/As2 Ru2 117.59(15) y
O1 C1 Ru3 172.8(5) ?
O2 C2 Ru3 175.1(5) ?
O3 C3 Ru3 171.6(5) ?
O4 C4 Ru3 175.9(7) ?
O5 C5 Ru1 174.3(5) ?
O6 C6 Ru1 178.8(5) ?
O7 C7 Ru1 172.8(5) ?
O8 C8 Ru2 173.2(5) ?
O9 C9 Ru2 177.5(6) ?
O10 C10 Ru2 175.4(5) ?
C12 C11 C16 118.6(5) ?
C12 C11 As1 121.8(4) ?
C16 C11 As1 119.6(4) ?
C11 C12 C13 120.6(5) ?
C11 C12 H12 119.7 ?
C13 C12 H12 119.7 ?
C14 C13 C12 120.8(6) ?
C14 C13 H13 119.6 ?
C12 C13 H13 119.6 ?
C15 C14 C13 119.0(6) ?
C15 C14 H14 120.5 ?
C13 C14 H14 120.5 ?
C14 C15 C16 121.2(6) ?
C14 C15 H15 119.4 ?
C16 C15 H15 119.4 ?
C15 C16 C11 119.9(5) ?
C15 C16 H16 120.1 ?
C11 C16 H16 120.1 ?
C22 C17 C18 118.5(5) ?
C22 C17 As1 122.8(4) ?
C18 C17 As1 118.6(4) ?
C19 C18 C17 120.2(6) ?
C19 C18 H18 119.9 ?
C17 C18 H18 119.9 ?
C20 C19 C18 120.5(7) ?
C20 C19 H19 119.7 ?
C18 C19 H19 119.7 ?
C19 C20 C21 121.0(7) ?
C19 C20 H20 119.5 ?
C21 C20 H20 119.5 ?
C20 C21 C22 118.2(6) ?
C20 C21 H21 120.9 ?
C22 C21 H21 120.9 ?
C17 C22 C21 121.2(6) ?
C17 C22 H22 119.4 ?
C21 C22 H22 119.4 ?
C24 C23 As1 115.3(3) ?
C24 C23 H23A 113(3) ?
As1 C23 H23A 100(3) ?
C24 C23 H23B 108(3) ?
As1 C23 H23B 111(3) ?
H23A C23 H23B 110(4) ?
C23 C24 P2 111.7(4) ?
C23 C24 H24A 111(3) ?
P2 C24 H24A 106(3) ?
C23 C24 H24B 115(3) ?
P2 C24 H24B 101(3) ?
H24A C24 H24B 110(4) ?
C26 C25 C30 118.5(5) ?
C26 C25 P2 122.8(4) ?
C30 C25 P2 118.6(4) ?
C25 C26 C27 119.9(5) ?
C25 C26 H26 120.1 ?
C27 C26 H26 120.1 ?
C28 C27 C26 121.6(6) ?
C28 C27 H27 119.2 ?
C26 C27 H27 119.2 ?
C29 C28 C27 118.8(5) ?
C29 C28 H28 120.6 ?
C27 C28 H28 120.6 ?
C28 C29 C30 120.5(6) ?
C28 C29 H29 119.7 ?
C30 C29 H29 119.7 ?
C25 C30 C29 120.6(6) ?
C25 C30 H30 119.7 ?
C29 C30 H30 119.7 ?
C36 C31 C32 117.4(5) ?
C36 C31 P2 120.4(4) ?
C32 C31 P2 122.1(4) ?
C33 C32 C31 121.8(5) ?
C33 C32 H32 119.1 ?
C31 C32 H32 119.1 ?
C34 C33 C32 119.6(6) ?
C34 C33 H33 120.2 ?
C32 C33 H33 120.2 ?
C33 C34 C35 119.8(6) ?
C33 C34 H34 120.1 ?
C35 C34 H34 120.1 ?
C36 C35 C34 119.7(6) ?
C36 C35 H35 120.2 ?
C34 C35 H35 120.2 ?
C35 C36 C31 121.7(5) ?
C35 C36 H36 119.1 ?
C31 C36 H36 119.1 ?

loop_
_geom_bond_atom_site_label_1
_geom_bond_atom_site_label_2
_geom_bond_distance
_geom_bond_publ_flag
Ru3 C4 1.904(7) ?
Ru3 C3 1.911(7) ?
Ru3 C2 1.916(7) ?
Ru3 C1 1.935(7) ?
Ru3 Ru1 2.8331(6) y
Ru3 Ru2 2.8512(6) y
Ru1 Ru2 2.8532(6) y
Ru1 C6 1.879(5) ?
Ru1 C7 1.932(6) ?
Ru1 C5 1.934(6) ?
Ru1 As1/P1 2.3748(8) y
Ru2 C9 1.875(6) ?
Ru2 C8 1.914(6) ?
Ru2 C10 1.943(6) ?
Ru2 P2/As2 2.3796(8) y
As1/P1 C17 1.865(5) y
As1/P1 C11 1.893(5) y
As1/P1 C23 1.894(5) y
P2/As2 C31 1.891(5) y
P2/As2 C25 1.892(5) y
P2/As2 C24 1.919(5) y
O1 C1 1.133(7) ?
O2 C2 1.126(6) ?
O3 C3 1.167(7) ?
O4 C4 1.131(7) ?
O5 C5 1.139(6) ?
O6 C6 1.147(5) ?
O7 C7 1.142(6) ?
O8 C8 1.148(6) ?
O9 C9 1.144(6) ?
O10 C10 1.139(6) ?
C11 C12 1.363(6) ?
C11 C16 1.403(7) ?
C12 C13 1.400(7) ?
C12 H12 0.93 ?
C13 C14 1.368(8) ?
C13 H13 0.93 ?
C14 C15 1.367(7) ?
C14 H14 0.93 ?
C15 C16 1.387(7) ?
C15 H15 0.93 ?
C16 H16 0.93 ?
C17 C22 1.368(7) ?
C17 C18 1.392(7) ?
C18 C19 1.375(8) ?
C18 H18 0.93 ?
C19 C20 1.344(9) ?
C19 H19 0.93 ?
C20 C21 1.384(10) ?
C20 H20 0.93 ?
C21 C22 1.394(8) ?
C21 H21 0.93 ?
C22 H22 0.93 ?
C23 C24 1.536(7) y
C23 H23A 0.89(5) ?
C23 H23B 0.96(5) ?
C24 H24A 0.99(5) ?
C24 H24B 0.95(5) ?
C25 C26 1.359(7) ?
C25 C30 1.367(7) ?
C26 C27 1.388(7) ?
C26 H26 0.93 ?
C27 C28 1.350(8) ?
C27 H27 0.93 ?
C28 C29 1.346(8) ?
C28 H28 0.93 ?
C29 C30 1.393(7) ?
C29 H29 0.93 ?
C30 H30 0.93 ?
C31 C36 1.376(6) ?
C31 C32 1.379(7) ?
C32 C33 1.376(7) ?
C32 H32 0.93 ?
C33 C34 1.370(8) ?
C33 H33 0.93 ?
C34 C35 1.378(8) ?
C34 H34 0.93 ?
C35 C36 1.373(6) ?
C35 H35 0.93 ?
C36 H36 0.93 ?

loop_
_geom_torsion_atom_site_label_1
_geom_torsion_atom_site_label_2
_geom_torsion_atom_site_label_3
_geom_torsion_atom_site_label_4
_geom_torsion
C4 Ru3 Ru1 C6 24.7(3)
C3 Ru3 Ru1 C6 -66.1(2)
C2 Ru3 Ru1 C6 -126.2(5)
C1 Ru3 Ru1 C6 119.8(2)
Ru2 Ru3 Ru1 C6 -166.75(15)
C4 Ru3 Ru1 C7 122.2(3)
C3 Ru3 Ru1 C7 31.5(2)
C2 Ru3 Ru1 C7 -28.7(5)
C1 Ru3 Ru1 C7 -142.6(2)
Ru2 Ru3 Ru1 C7 -69.21(14)
C4 Ru3 Ru1 C5 -63.3(3)
C3 Ru3 Ru1 C5 -154.1(2)
C2 Ru3 Ru1 C5 145.8(5)
C1 Ru3 Ru1 C5 31.8(2)
Ru2 Ru3 Ru1 C5 105.26(15)
C4 Ru3 Ru1 As1 -132.9(2)
C3 Ru3 Ru1 As1 136.3(2)
C2 Ru3 Ru1 As1 76.2(5)
C1 Ru3 Ru1 As1 -37.8(2)
Ru2 Ru3 Ru1 As1 35.64(7)
C4 Ru3 Ru1 Ru2 -168.6(2)
C3 Ru3 Ru1 Ru2 100.68(19)
C2 Ru3 Ru1 Ru2 40.5(5)
C1 Ru3 Ru1 Ru2 -73.41(19)
C4 Ru3 Ru2 C9 -140.7(5)
C3 Ru3 Ru2 C9 121.0(3)
C2 Ru3 Ru2 C9 28.1(3)
C1 Ru3 Ru2 C9 -60.9(3)
Ru1 Ru3 Ru2 C9 -164.70(18)
C4 Ru3 Ru2 C8 -46.5(5)
C3 Ru3 Ru2 C8 -144.9(2)
C2 Ru3 Ru2 C8 122.2(3)
C1 Ru3 Ru2 C8 33.2(3)
Ru1 Ru3 Ru2 C8 -70.57(17)
C4 Ru3 Ru2 C10 129.6(5)
C3 Ru3 Ru2 C10 31.3(2)
C2 Ru3 Ru2 C10 -61.6(2)
C1 Ru3 Ru2 C10 -150.7(3)
Ru1 Ru3 Ru2 C10 105.57(17)
C4 Ru3 Ru2 P2 57.6(4)
C3 Ru3 Ru2 P2 -40.71(19)
C2 Ru3 Ru2 P2 -133.57(19)
C1 Ru3 Ru2 P2 137.4(2)
Ru1 Ru3 Ru2 P2 33.61(7)
C4 Ru3 Ru2 Ru1 24.0(4)
C3 Ru3 Ru2 Ru1 -74.32(18)
C2 Ru3 Ru2 Ru1 -167.18(18)
C1 Ru3 Ru2 Ru1 103.76(19)
C6 Ru1 Ru2 C9 77.9(6)
C7 Ru1 Ru2 C9 146.5(5)
C5 Ru1 Ru2 C9 -32.5(5)
As1 Ru1 Ru2 C9 -126.2(4)
Ru3 Ru1 Ru2 C9 41.3(4)
C6 Ru1 Ru2 C8 140.1(4)
C7 Ru1 Ru2 C8 -151.3(2)
C5 Ru1 Ru2 C8 29.7(2)
As1 Ru1 Ru2 C8 -64.02(16)
Ru3 Ru1 Ru2 C8 103.55(16)
C6 Ru1 Ru2 C10 -39.2(4)
C7 Ru1 Ru2 C10 29.4(2)
C5 Ru1 Ru2 C10 -149.6(2)
As1 Ru1 Ru2 C10 116.65(16)
Ru3 Ru1 Ru2 C10 -75.77(16)
C6 Ru1 Ru2 P2 -131.1(4)
C7 Ru1 Ru2 P2 -62.49(14)
C5 Ru1 Ru2 P2 118.54(15)
As1 Ru1 Ru2 P2 24.81(3)
Ru3 Ru1 Ru2 P2 -167.62(3)
C6 Ru1 Ru2 Ru3 36.6(4)
C7 Ru1 Ru2 Ru3 105.13(14)
C5 Ru1 Ru2 Ru3 -73.84(15)
As1 Ru1 Ru2 Ru3 -167.57(3)
C6 Ru1 As1 C17 -79.9(2)
C7 Ru1 As1 C17 -176.5(2)
C5 Ru1 As1 C17 10.3(2)
Ru3 Ru1 As1 C17 77.89(19)
Ru2 Ru1 As1 C17 109.02(18)
C6 Ru1 As1 C11 36.3(2)
C7 Ru1 As1 C11 -60.2(2)
C5 Ru1 As1 C11 126.6(2)
Ru3 Ru1 As1 C11 -165.87(16)
Ru2 Ru1 As1 C11 -134.74(17)
C6 Ru1 As1 C23 160.4(2)
C7 Ru1 As1 C23 63.9(2)
C5 Ru1 As1 C23 -109.4(3)
Ru3 Ru1 As1 C23 -41.8(2)
Ru2 Ru1 As1 C23 -10.7(2)
C9 Ru2 P2 C31 48.3(2)
C8 Ru2 P2 C31 -45.2(2)
C10 Ru2 P2 C31 139.6(2)
Ru3 Ru2 P2 C31 -149.80(17)
Ru1 Ru2 P2 C31 -120.68(16)
C9 Ru2 P2 C25 -69.9(2)
C8 Ru2 P2 C25 -163.4(2)
C10 Ru2 P2 C25 21.4(2)
Ru3 Ru2 P2 C25 92.00(18)
Ru1 Ru2 P2 C25 121.13(16)
C9 Ru2 P2 C24 169.7(2)
C8 Ru2 P2 C24 76.2(2)
C10 Ru2 P2 C24 -99.1(2)
Ru3 Ru2 P2 C24 -28.44(19)
Ru1 Ru2 P2 C24 0.68(17)
C17 As1 C11 C12 138.2(4)
C23 As1 C11 C12 -116.6(4)
Ru1 As1 C11 C12 14.6(5)
C17 As1 C11 C16 -38.9(4)
C23 As1 C11 C16 66.3(4)
Ru1 As1 C11 C16 -162.5(3)
C16 C11 C12 C13 1.2(8)
As1 C11 C12 C13 -175.9(5)
C11 C12 C13 C14 -0.3(10)
C12 C13 C14 C15 -0.7(9)
C13 C14 C15 C16 0.6(9)
C14 C15 C16 C11 0.4(9)
C12 C11 C16 C15 -1.3(8)
As1 C11 C16 C15 175.9(4)
C11 As1 C17 C22 131.8(5)
C23 As1 C17 C22 25.1(5)
Ru1 As1 C17 C22 -103.4(4)
C11 As1 C17 C18 -50.8(5)
C23 As1 C17 C18 -157.5(5)
Ru1 As1 C17 C18 74.0(5)
C22 C17 C18 C19 -3.1(9)
As1 C17 C18 C19 179.4(5)
C17 C18 C19 C20 -1.6(12)
C18 C19 C20 C21 4.2(13)
C19 C20 C21 C22 -2.1(12)
C18 C17 C22 C21 5.2(9)
As1 C17 C22 C21 -177.4(5)
C20 C21 C22 C17 -2.7(11)
C17 As1 C23 C24 -173.3(4)
C11 As1 C23 C24 82.5(4)
Ru1 As1 C23 C24 -47.4(5)
As1 C23 C24 P2 91.1(4)
C31 P2 C24 C23 69.1(4)
C25 P2 C24 C23 173.2(3)
Ru2 P2 C24 C23 -60.0(4)
C31 P2 C25 C26 130.8(4)
C24 P2 C25 C26 26.3(5)
Ru2 P2 C25 C26 -102.3(4)
C31 P2 C25 C30 -50.8(5)
C24 P2 C25 C30 -155.3(5)
Ru2 P2 C25 C30 76.1(5)
C30 C25 C26 C27 0.6(8)
P2 C25 C26 C27 179.0(4)
C25 C26 C27 C28 -1.4(9)
C26 C27 C28 C29 0.9(10)
C27 C28 C29 C30 0.4(10)
C26 C25 C30 C29 0.6(9)
P2 C25 C30 C29 -177.8(5)
C28 C29 C30 C25 -1.2(11)
C25 P2 C31 C36 -55.4(4)
C24 P2 C31 C36 49.8(4)
Ru2 P2 C31 C36 179.2(3)
C25 P2 C31 C32 122.7(4)
C24 P2 C31 C32 -132.1(4)
Ru2 P2 C31 C32 -2.7(5)
C36 C31 C32 C33 -0.2(8)
P2 C31 C32 C33 -178.3(5)
C31 C32 C33 C34 0.3(9)
C32 C33 C34 C35 -0.4(10)
C33 C34 C35 C36 0.5(9)
C34 C35 C36 C31 -0.5(9)
C32 C31 C36 C35 0.3(8)
P2 C31 C36 C35 178.5(4)
